data_4335292
loop_
_publ_author_name
'Ellen M. Matson'
'Stacey R. Opperwall'
'Phillip E. Fanwick'
'Suzanne C. Bart'

_publ_contact_author_address
;    Department of Chemistry
     Purdue University
     560 Oval Dr.
     W. Lafayette
     IN 47907-2084
     USA
;
_publ_contact_author_email pfanwick@purdue.edu
_publ_contact_author_fax 1(765)4940239
_publ_contact_author_name 'Fanwick, Phillip E.'
_publ_contact_author_phone 1(765)4944572
_publ_section_title
;
 "Oxidative Addition" of Halogens to Uranium(IV) Bis(amidophenolate)
 Complexes
;
_journal_name_full 'Inorganic Chemistry'
_journal_page_first 7295
_journal_page_last 7304
_journal_paper_doi 10.1021/ic4009812
_journal_volume 52
_journal_year 2013
_chemical_formula_moiety 'C96 H140 Cl4 N4 O4 U2,3.168(C5 H12)'
_chemical_formula_sum 'C111.84 H178.02 Cl4 N4 O4 U2'
_chemical_formula_weight 2260.66
_chemical_name_systematic ' ?'
_space_group_IT_number 15
_symmetry_cell_setting monoclinic
_symmetry_space_group_name_Hall '-C 2yc'
_symmetry_space_group_name_H-M 'C 1 2/c 1'
_cell_angle_alpha 90.00
_cell_angle_beta 96.5850(10)
_cell_angle_gamma 90.00
_cell_formula_units_Z 4
_cell_length_a 33.2139(13)
_cell_length_b 15.5613(8)
_cell_length_c 23.5250(11)
_cell_measurement_reflns_used 34786
_cell_measurement_temperature 150.00(2)
_cell_measurement_theta_max 23
_cell_measurement_theta_min 2
_cell_volume 12078.7(10)
_computing_cell_refinement 'DENZO/SCALEPACK (Otwinowski & Minor, 1996)'
_computing_data_collection 'Collect (Nonius, 1998)'
_computing_data_reduction 'DENZO/SCALEPACK (Otwinowski & Minor, 1996)'
_computing_molecular_graphics
;
    ORTEP (Johnson, 1976)
    PLATON (Spek, 2003)
;
_computing_publication_material 'SHELX97(Sheldrick, 2008) and local programs'
_computing_structure_refinement 'SHELX97 (Sheldrick, 2008)'
_computing_structure_solution
;
 PATTY (DIRDIF, Beurskins, 2008)
;
_diffrn_ambient_temperature 150.00(2)
_diffrn_measured_fraction_theta_full 0.9900
_diffrn_measured_fraction_theta_max 0.9900
_diffrn_measurement_device_type Nonius_KappaCCD
_diffrn_measurement_method \w
_diffrn_radiation_monochromator 'graphite 002'
_diffrn_radiation_type MO-K\a
_diffrn_radiation_wavelength 0.71073
_diffrn_reflns_av_R_equivalents 0.0840
_diffrn_reflns_av_sigmaI/netI 0.0575
_diffrn_reflns_limit_h_max 36
_diffrn_reflns_limit_h_min 0
_diffrn_reflns_limit_k_max 17
_diffrn_reflns_limit_k_min 0
_diffrn_reflns_limit_l_max 25
_diffrn_reflns_limit_l_min -26
_diffrn_reflns_number 34786
_diffrn_reflns_theta_full 23.2
_diffrn_reflns_theta_max 23.22
_diffrn_reflns_theta_min 2.73
_diffrn_standards_number 0
_exptl_absorpt_coefficient_mu 2.812
_exptl_absorpt_correction_T_max 0.7136
_exptl_absorpt_correction_T_min 0.6186
_exptl_absorpt_correction_type multi-scan
_exptl_absorpt_process_details 'SCALEPACK (Otwinowski & Minor, 1997)'
_exptl_crystal_colour 1green
_exptl_crystal_density_diffrn 1.243
_exptl_crystal_description needle
_exptl_crystal_F_000 4648
_exptl_crystal_size_max 0.90
_exptl_crystal_size_mid 0.48
_exptl_crystal_size_min 0.12
_refine_diff_density_max 1.69
_refine_diff_density_min -0.97
_refine_ls_extinction_method none
_refine_ls_goodness_of_fit_ref 1.063
_refine_ls_hydrogen_treatment constr
_refine_ls_matrix_type full
_refine_ls_number_parameters 605
_refine_ls_number_reflns 8558
_refine_ls_number_restraints 15
_refine_ls_R_factor_all 0.084
_refine_ls_R_factor_gt 0.058
_refine_ls_shift/su_max 0.002
_refine_ls_structure_factor_coef Fsqd
_refine_ls_weighting_details '1/[\s^2^(Fo^2^)+(0.0319P)^2^+209.6112P] where P=(Fo^2^+2Fc^2^)/3'
_refine_ls_weighting_scheme calc
_refine_ls_wR_factor_gt 0.115
_refine_ls_wR_factor_ref 0.124
_reflns_number_gt 6506
_reflns_number_total 8558
_reflns_threshold_expression >2.0\s(I)
_cod_data_source_file ic4009812_si_004_4.cif
_cod_data_source_block EMM71
_cod_database_code 4335292

loop_
_symmetry_equiv_pos_as_xyz
'x, y, z'
'-x, y, -z+1/2'
'x+1/2, y+1/2, z'
'-x+1/2, y+1/2, -z+1/2'
'-x, -y, -z'
'x, -y, z-1/2'
'-x+1/2, -y+1/2, -z'
'x+1/2, -y+1/2, z-1/2'

loop_
_atom_site_label
_atom_site_fract_x
_atom_site_fract_y
_atom_site_fract_z
_atom_site_U_iso_or_equiv
_atom_site_adp_type
_atom_site_occupancy
_atom_site_symmetry_multiplicity
_atom_site_calc_flag
_atom_site_refinement_flags
U1 0.526530(10) 0.66928(2) 0.344909(14) 0.03043(12) Uani 1 1 d .
Cl1 0.5000 0.77343(18) 0.2500 0.0368(8) Uani 1 2 d S
Cl2 0.5000 0.56665(18) 0.2500 0.0351(7) Uani 1 2 d S
Cl3 0.55835(7) 0.67271(15) 0.45281(9) 0.0428(5) Uani 1 1 d .
O2 0.58480(17) 0.6343(3) 0.3206(2) 0.0328(14) Uani 1 1 d .
O19 0.46868(17) 0.7042(3) 0.3708(2) 0.0323(14) Uani 1 1 d .
N1 0.4867(2) 0.5438(4) 0.3821(3) 0.0307(17) Uani 1 1 d .
N2 0.5768(2) 0.7941(4) 0.3439(3) 0.0300(17) Uani 1 1 d .
C10 0.5031(3) 0.4540(5) 0.3867(4) 0.029(2) Uani 1 1 d .
C11 0.5078(3) 0.4217(5) 0.4481(4) 0.032(2) Uani 1 1 d .
C12 0.4771(3) 0.3924(5) 0.3454(4) 0.033(2) Uani 1 1 d .
C13 0.5458(3) 0.4566(5) 0.3683(4) 0.034(2) Uani 1 1 d .
C14 0.5260(3) 0.3302(6) 0.4514(4) 0.040(2) Uani 1 1 d .
C15 0.4979(3) 0.2706(5) 0.4122(4) 0.043(2) Uani 1 1 d .
C16 0.4959(3) 0.3010(5) 0.3494(4) 0.038(2) Uani 1 1 d .
C17 0.5393(3) 0.3056(6) 0.3318(4) 0.046(3) Uani 1 1 d .
C18 0.5681(3) 0.3335(6) 0.4321(4) 0.040(2) Uani 1 1 d .
C19 0.5649(3) 0.3656(5) 0.3711(4) 0.039(2) Uani 1 1 d .
C20 0.5671(3) 0.8830(5) 0.3617(4) 0.033(2) Uani 1 1 d .
C21 0.5958(3) 0.9135(6) 0.4138(4) 0.040(2) Uani 1 1 d .
C22 0.5246(3) 0.8802(5) 0.3809(4) 0.034(2) Uani 1 1 d .
C23 0.5665(3) 0.9470(5) 0.3117(4) 0.042(2) Uani 1 1 d .
C24 0.5835(3) 1.0032(6) 0.4316(4) 0.049(3) Uani 1 1 d .
C25 0.5844(3) 1.0650(6) 0.3813(5) 0.053(3) Uani 1 1 d .
C26 0.5538(3) 1.0365(5) 0.3305(4) 0.045(3) Uani 1 1 d .
C27 0.5124(3) 1.0310(5) 0.3485(4) 0.047(3) Uani 1 1 d .
C28 0.5111(3) 0.9703(5) 0.3994(4) 0.045(3) Uani 1 1 d .
C29 0.5412(3) 0.9999(6) 0.4499(4) 0.047(2) Uani 1 1 d .
C30 0.4405(3) 0.6542(5) 0.3901(3) 0.028(2) Uani 1 1 d .
C31 0.4499(2) 0.5637(5) 0.3963(3) 0.029(2) Uani 1 1 d .
C32 0.4199(3) 0.5098(6) 0.4156(4) 0.034(2) Uani 1 1 d .
C33 0.3833(3) 0.5395(5) 0.4269(4) 0.036(2) Uani 1 1 d .
C34 0.3754(3) 0.6289(6) 0.4211(4) 0.035(2) Uani 1 1 d .
C35 0.4027(2) 0.6867(5) 0.4026(4) 0.030(2) Uani 1 1 d .
C36 0.3933(3) 0.7846(5) 0.3968(4) 0.035(2) Uani 1 1 d .
C37 0.3504(3) 0.4809(6) 0.4462(4) 0.038(2) Uani 1 1 d .
C40 0.6169(3) 0.6822(5) 0.3124(4) 0.036(2) Uani 1 1 d .
C41 0.6127(3) 0.7733(5) 0.3262(4) 0.033(2) Uani 1 1 d .
C42 0.6462(3) 0.8289(6) 0.3188(4) 0.041(2) Uani 1 1 d .
C43 0.6805(3) 0.7971(6) 0.2995(4) 0.041(2) Uani 1 1 d .
C44 0.6819(3) 0.7075(6) 0.2867(4) 0.043(2) Uani 1 1 d .
C45 0.6518(2) 0.6497(5) 0.2928(4) 0.033(2) Uani 1 1 d .
C46 0.6553(3) 0.5550(5) 0.2781(4) 0.034(2) Uani 1 1 d .
C47 0.7167(3) 0.8547(6) 0.2895(5) 0.052(3) Uani 1 1 d .
C361 0.4234(3) 0.8346(6) 0.4388(4) 0.047(2) Uani 1 1 d .
C362 0.3965(3) 0.8140(6) 0.3355(4) 0.045(2) Uani 1 1 d .
C363 0.3502(3) 0.8050(6) 0.4125(5) 0.050(3) Uani 1 1 d .
C371 0.3509(3) 0.4875(7) 0.5108(4) 0.057(3) Uani 1 1 d .
C372 0.3087(3) 0.5078(7) 0.4168(5) 0.059(3) Uani 1 1 d .
C373 0.3568(3) 0.3868(6) 0.4293(5) 0.051(3) Uani 1 1 d .
C461 0.6551(3) 0.5031(6) 0.3336(4) 0.052(3) Uani 1 1 d .
C462 0.6205(3) 0.5269(6) 0.2342(4) 0.047(3) Uani 1 1 d .
C463 0.6953(3) 0.5368(6) 0.2538(5) 0.056(3) Uani 1 1 d .
C471 0.7103(4) 0.9472(7) 0.3090(6) 0.078(4) Uani 1 1 d .
C472 0.7548(3) 0.8191(8) 0.3252(5) 0.068(3) Uani 1 1 d .
C473 0.7226(4) 0.8527(8) 0.2256(5) 0.075(4) Uani 1 1 d .
C911 0.3111(6) 0.7453(12) 0.0450(9) 0.090(8) Uani 0.654(19) 1 d PD
C912 0.2935(8) 0.8308(16) 0.0213(13) 0.159(14) Uani 0.654(19) 1 d PD
C913 0.2941(9) 0.883(2) -0.0341(10) 0.39(6) Uani 0.654(19) 1 d PD
C914 0.2819(14) 0.977(3) -0.0282(15) 0.44(7) Uani 0.654(19) 1 d PD
C915 0.2789(7) 0.9616(15) -0.0927(13) 0.130(13) Uani 0.654(19) 1 d PD
C921 0.1007(10) 0.6057(17) 0.1002(16) 0.27(2) Uani 0.93(3) 1 d PD
C922 0.1151(10) 0.6659(17) 0.1507(15) 0.32(3) Uani 0.93(3) 1 d PD
C923 0.1258(15) 0.647(2) 0.2153(16) 0.59(9) Uani 0.93(3) 1 d PD
C924 0.1681(13) 0.683(4) 0.237(3) 1.2(2) Uani 0.93(3) 1 d PD
C925 0.1390(12) 0.7510(19) 0.2556(16) 0.26(2) Uani 0.93(3) 1 d PD
H14 0.5279 0.3089 0.4918 0.048 Uiso 1 1 calc R
H16 0.4790 0.2606 0.3237 0.045 Uiso 1 1 calc R
H19 0.5926 0.3690 0.3587 0.046 Uiso 1 1 calc R
H24 0.6030 1.0235 0.4644 0.059 Uiso 1 1 calc R
H26 0.5540 1.0782 0.2981 0.054 Uiso 1 1 calc R
H28 0.4830 0.9678 0.4109 0.054 Uiso 1 1 calc R
H32 0.4257 0.4503 0.4209 0.041 Uiso 1 1 calc R
H34 0.3502 0.6501 0.4305 0.042 Uiso 1 1 calc R
H42 0.6444 0.8884 0.3273 0.049 Uiso 1 1 calc R
H44 0.7057 0.6864 0.2727 0.052 Uiso 1 1 calc R
H11A 0.4810 0.4210 0.4627 0.039 Uiso 1 1 calc R
H11B 0.5257 0.4611 0.4724 0.039 Uiso 1 1 calc R
H12A 0.4490 0.3901 0.3559 0.039 Uiso 1 1 calc R
H12B 0.4760 0.4140 0.3057 0.039 Uiso 1 1 calc R
H13A 0.5629 0.4960 0.3937 0.040 Uiso 1 1 calc R
H13B 0.5444 0.4789 0.3287 0.040 Uiso 1 1 calc R
H15A 0.4704 0.2712 0.4245 0.052 Uiso 1 1 calc R
H15B 0.5083 0.2109 0.4154 0.052 Uiso 1 1 calc R
H17A 0.5515 0.2475 0.3339 0.056 Uiso 1 1 calc R
H17B 0.5382 0.3262 0.2919 0.056 Uiso 1 1 calc R
H18A 0.5857 0.3725 0.4573 0.049 Uiso 1 1 calc R
H18B 0.5804 0.2755 0.4345 0.049 Uiso 1 1 calc R
H21A 0.5945 0.8730 0.4460 0.048 Uiso 1 1 calc R
H21B 0.6240 0.9146 0.4041 0.048 Uiso 1 1 calc R
H22A 0.5244 0.8397 0.4134 0.041 Uiso 1 1 calc R
H22B 0.5050 0.8588 0.3491 0.041 Uiso 1 1 calc R
H23A 0.5938 0.9502 0.2987 0.051 Uiso 1 1 calc R
H23B 0.5472 0.9269 0.2792 0.051 Uiso 1 1 calc R
H25A 0.6120 1.0664 0.3693 0.064 Uiso 1 1 calc R
H25B 0.5775 1.1237 0.3934 0.064 Uiso 1 1 calc R
H27A 0.4933 1.0103 0.3160 0.056 Uiso 1 1 calc R
H27B 0.5036 1.0890 0.3591 0.056 Uiso 1 1 calc R
H29A 0.5334 1.0575 0.4627 0.056 Uiso 1 1 calc R
H29B 0.5407 0.9595 0.4823 0.056 Uiso 1 1 calc R
H36A 0.4511 0.8241 0.4297 0.070 Uiso 1 1 calc R
H36B 0.4210 0.8153 0.4780 0.070 Uiso 1 1 calc R
H36C 0.4174 0.8961 0.4356 0.070 Uiso 1 1 calc R
H36D 0.3868 0.8733 0.3306 0.068 Uiso 1 1 calc R
H36E 0.3800 0.7765 0.3087 0.068 Uiso 1 1 calc R
H36F 0.4249 0.8112 0.3278 0.068 Uiso 1 1 calc R
H36G 0.3485 0.7892 0.4524 0.075 Uiso 1 1 calc R
H36H 0.3301 0.7721 0.3875 0.075 Uiso 1 1 calc R
H36I 0.3447 0.8666 0.4073 0.075 Uiso 1 1 calc R
H37A 0.3778 0.4719 0.5294 0.086 Uiso 1 1 calc R
H37B 0.3306 0.4484 0.5235 0.086 Uiso 1 1 calc R
H37C 0.3446 0.5466 0.5212 0.086 Uiso 1 1 calc R
H37D 0.3012 0.5636 0.4317 0.088 Uiso 1 1 calc R
H37E 0.2884 0.4647 0.4245 0.088 Uiso 1 1 calc R
H37F 0.3097 0.5121 0.3754 0.088 Uiso 1 1 calc R
H37G 0.3580 0.3832 0.3879 0.077 Uiso 1 1 calc R
H37H 0.3342 0.3518 0.4396 0.077 Uiso 1 1 calc R
H37I 0.3823 0.3654 0.4496 0.077 Uiso 1 1 calc R
H46A 0.6771 0.5230 0.3618 0.079 Uiso 1 1 calc R
H46B 0.6589 0.4420 0.3256 0.079 Uiso 1 1 calc R
H46C 0.6291 0.5111 0.3489 0.079 Uiso 1 1 calc R
H46D 0.5947 0.5370 0.2494 0.070 Uiso 1 1 calc R
H46E 0.6233 0.4656 0.2260 0.070 Uiso 1 1 calc R
H46F 0.6213 0.5600 0.1989 0.070 Uiso 1 1 calc R
H46G 0.6961 0.5693 0.2182 0.084 Uiso 1 1 calc R
H46H 0.6973 0.4752 0.2459 0.084 Uiso 1 1 calc R
H46I 0.7180 0.5543 0.2816 0.084 Uiso 1 1 calc R
H47A 0.7068 0.9475 0.3498 0.117 Uiso 1 1 calc R
H47B 0.6860 0.9712 0.2870 0.117 Uiso 1 1 calc R
H47C 0.7339 0.9822 0.3027 0.117 Uiso 1 1 calc R
H47D 0.7781 0.8554 0.3197 0.101 Uiso 1 1 calc R
H47E 0.7598 0.7603 0.3130 0.101 Uiso 1 1 calc R
H47F 0.7506 0.8191 0.3658 0.101 Uiso 1 1 calc R
H47G 0.7464 0.8872 0.2192 0.112 Uiso 1 1 calc R
H47H 0.6985 0.8763 0.2030 0.112 Uiso 1 1 calc R
H47I 0.7268 0.7932 0.2138 0.112 Uiso 1 1 calc R
H91A 0.2907 0.6999 0.0374 0.135 Uiso 0.654(19) 1 calc PR
H91B 0.3187 0.7505 0.0863 0.135 Uiso 0.654(19) 1 calc PR
H91C 0.3351 0.7309 0.0263 0.135 Uiso 0.654(19) 1 calc PR
H91D 0.3036 0.8725 0.0514 0.190 Uiso 0.654(19) 1 calc PR
H91E 0.2642 0.8248 0.0247 0.190 Uiso 0.654(19) 1 calc PR
H91F 0.2753 0.8554 -0.0646 0.468 Uiso 0.654(19) 1 calc PR
H91G 0.3217 0.8802 -0.0461 0.468 Uiso 0.654(19) 1 calc PR
H91H 0.2559 0.9874 -0.0124 0.529 Uiso 0.654(19) 1 calc PR
H91I 0.3037 1.0165 -0.0122 0.529 Uiso 0.654(19) 1 calc PR
H91J 0.3058 0.9486 -0.1035 0.195 Uiso 0.654(19) 1 calc PR
H91K 0.2682 1.0131 -0.1131 0.195 Uiso 0.654(19) 1 calc PR
H91L 0.2607 0.9130 -0.1029 0.195 Uiso 0.654(19) 1 calc PR
H92A 0.1243 0.5832 0.0836 0.411 Uiso 0.93(3) 1 calc PR
H92B 0.0834 0.6378 0.0710 0.411 Uiso 0.93(3) 1 calc PR
H92C 0.0853 0.5578 0.1140 0.411 Uiso 0.93(3) 1 calc PR
H92D 0.0940 0.7111 0.1493 0.387 Uiso 0.93(3) 1 calc PR
H92E 0.1395 0.6944 0.1391 0.387 Uiso 0.93(3) 1 calc PR
H92F 0.1053 0.6741 0.2370 0.704 Uiso 0.93(3) 1 calc PR
H92G 0.1253 0.5845 0.2219 0.704 Uiso 0.93(3) 1 calc PR
H92H 0.1835 0.6497 0.2685 1.438 Uiso 0.93(3) 1 calc PR
H92I 0.1851 0.7006 0.2073 1.438 Uiso 0.93(3) 1 calc PR
H92J 0.1364 0.7976 0.2274 0.383 Uiso 0.93(3) 1 calc PR
H92K 0.1497 0.7740 0.2931 0.383 Uiso 0.93(3) 1 calc PR
H92L 0.1124 0.7250 0.2581 0.383 Uiso 0.93(3) 1 calc PR

loop_
_atom_site_aniso_label
_atom_site_aniso_U_11
_atom_site_aniso_U_22
_atom_site_aniso_U_33
_atom_site_aniso_U_12
_atom_site_aniso_U_13
_atom_site_aniso_U_23
U1 0.03198(19) 0.02276(17) 0.0371(2) 0.00044(17) 0.00645(13) 0.00074(17)
Cl1 0.052(2) 0.0221(15) 0.0351(18) 0.0000 0.0007(15) 0.0000
Cl2 0.047(2) 0.0227(15) 0.0353(18) 0.0000 0.0011(15) 0.0000
Cl3 0.0526(14) 0.0384(12) 0.0361(12) -0.0018(12) -0.0009(10) 0.0035(11)
O2 0.033(3) 0.024(3) 0.040(4) -0.006(3) 0.000(3) -0.001(3)
O19 0.038(4) 0.022(3) 0.037(4) 0.000(3) 0.004(3) 0.001(3)
N1 0.040(5) 0.019(4) 0.033(4) 0.001(3) 0.005(3) -0.001(3)
N2 0.029(4) 0.021(3) 0.041(5) 0.002(3) 0.006(3) 0.001(3)
C10 0.033(5) 0.024(4) 0.030(5) -0.001(4) 0.006(4) 0.000(4)
C11 0.040(5) 0.017(4) 0.041(5) -0.001(4) 0.009(4) -0.001(4)
C12 0.036(5) 0.027(5) 0.037(5) -0.001(4) 0.007(4) 0.001(4)
C13 0.040(6) 0.029(5) 0.032(5) 0.008(4) 0.005(4) -0.002(4)
C14 0.051(6) 0.026(4) 0.043(5) 0.004(5) 0.006(4) 0.004(5)
C15 0.057(6) 0.021(5) 0.053(6) -0.003(4) 0.011(5) 0.002(4)
C16 0.046(6) 0.029(5) 0.037(6) -0.003(4) 0.000(5) -0.006(4)
C17 0.059(7) 0.037(6) 0.045(6) 0.014(5) 0.013(5) -0.002(4)
C18 0.050(6) 0.033(5) 0.038(5) 0.014(5) 0.001(4) 0.002(5)
C19 0.040(6) 0.027(5) 0.048(6) 0.002(4) 0.008(5) -0.004(4)
C20 0.034(5) 0.026(5) 0.039(6) 0.005(4) 0.002(4) -0.006(4)
C21 0.036(5) 0.038(5) 0.046(6) -0.005(4) 0.004(5) -0.005(4)
C22 0.040(5) 0.020(4) 0.042(6) 0.003(4) 0.005(4) -0.010(4)
C23 0.056(6) 0.024(5) 0.048(6) 0.000(4) 0.010(5) -0.001(4)
C24 0.056(7) 0.032(5) 0.060(7) -0.003(5) 0.005(5) -0.020(5)
C25 0.054(7) 0.018(5) 0.088(8) -0.007(5) 0.013(6) -0.009(5)
C26 0.055(7) 0.022(5) 0.057(7) 0.004(5) 0.008(5) -0.004(4)
C27 0.063(7) 0.007(4) 0.067(7) 0.005(4) -0.010(6) -0.007(4)
C28 0.050(6) 0.028(5) 0.059(7) 0.002(4) 0.016(5) -0.013(5)
C29 0.064(7) 0.031(5) 0.043(6) 0.006(5) 0.004(5) -0.014(5)
C30 0.038(5) 0.023(5) 0.023(4) -0.004(4) 0.000(4) -0.006(4)
C31 0.027(5) 0.030(5) 0.029(5) -0.006(4) -0.001(4) -0.002(4)
C32 0.035(5) 0.035(5) 0.032(5) 0.001(4) 0.002(4) -0.001(4)
C33 0.047(6) 0.029(5) 0.032(5) 0.000(4) -0.002(4) 0.001(4)
C34 0.028(5) 0.043(5) 0.034(5) 0.001(4) 0.006(4) -0.008(4)
C35 0.029(5) 0.024(5) 0.038(5) 0.003(4) 0.005(4) -0.002(4)
C36 0.035(5) 0.028(5) 0.042(6) 0.007(4) 0.002(4) -0.002(4)
C37 0.030(5) 0.047(6) 0.039(6) -0.005(4) 0.006(4) 0.003(4)
C40 0.045(6) 0.023(5) 0.039(5) -0.004(4) -0.002(4) 0.002(4)
C41 0.034(5) 0.029(5) 0.035(5) -0.005(4) 0.005(4) -0.005(4)
C42 0.041(5) 0.037(5) 0.046(6) -0.010(5) 0.010(4) 0.008(5)
C43 0.032(5) 0.048(6) 0.043(6) -0.001(4) 0.007(5) -0.001(4)
C44 0.033(5) 0.044(5) 0.055(6) -0.001(5) 0.014(5) -0.013(5)
C45 0.023(5) 0.041(5) 0.037(5) -0.004(4) 0.011(4) -0.013(4)
C46 0.036(5) 0.033(5) 0.035(5) 0.004(4) 0.009(4) -0.005(4)
C47 0.045(6) 0.046(6) 0.068(7) -0.017(5) 0.018(5) -0.007(5)
C361 0.055(6) 0.031(5) 0.056(6) 0.003(5) 0.014(5) -0.005(5)
C362 0.050(6) 0.035(6) 0.049(6) 0.015(5) 0.000(5) 0.008(4)
C363 0.045(6) 0.034(5) 0.074(8) 0.016(5) 0.017(5) 0.006(5)
C371 0.053(7) 0.062(7) 0.058(7) -0.021(6) 0.014(5) 0.007(6)
C372 0.037(6) 0.061(7) 0.078(8) -0.016(5) 0.009(5) 0.003(6)
C373 0.046(6) 0.044(6) 0.065(7) -0.016(5) 0.017(5) 0.002(5)
C461 0.051(6) 0.041(6) 0.068(7) 0.008(5) 0.018(5) 0.001(5)
C462 0.054(6) 0.042(6) 0.047(6) 0.003(5) 0.015(5) -0.016(5)
C463 0.058(7) 0.043(6) 0.068(8) 0.013(5) 0.016(6) -0.012(5)
C471 0.061(8) 0.064(8) 0.116(11) -0.020(6) 0.043(8) -0.003(7)
C472 0.047(7) 0.067(8) 0.087(9) -0.012(6) 0.001(6) -0.001(7)
C473 0.071(8) 0.094(10) 0.061(8) -0.051(7) 0.016(6) -0.005(7)
C911 0.092(16) 0.095(16) 0.088(16) -0.002(13) 0.027(13) -0.036(13)
C912 0.09(2) 0.13(2) 0.26(4) 0.056(19) 0.04(2) -0.03(3)
C913 0.19(4) 0.89(15) 0.12(3) -0.34(7) 0.14(3) -0.28(6)
C914 0.20(5) 0.69(15) 0.47(11) 0.28(8) 0.23(7) 0.36(11)
C915 0.067(16) 0.082(16) 0.22(3) 0.007(13) -0.07(2) -0.011(19)
C921 0.25(4) 0.11(2) 0.47(6) -0.06(2) 0.09(4) -0.12(3)
C922 0.27(4) 0.12(2) 0.63(9) 0.06(3) 0.25(5) 0.12(4)
C923 0.62(11) 0.39(8) 0.87(16) 0.32(8) 0.59(12) 0.53(10)
C924 1.4(4) 1.0(3) 1.2(3) 1.0(3) 0.2(3) 0.6(3)
C925 0.33(5) 0.14(2) 0.33(5) -0.01(3) 0.17(4) -0.02(3)

loop_
_atom_type_symbol
_atom_type_description
_atom_type_scat_dispersion_real
_atom_type_scat_dispersion_imag
_atom_type_scat_source
C C 0.0033 0.0016 'International Tables Vol C Tables 4.2.6.8 and 6.1.1.4'
H H 0.0000 0.0000 'International Tables Vol C Tables 4.2.6.8 and 6.1.1.4'
N N 0.0061 0.0033 'International Tables Vol C Tables 4.2.6.8 and 6.1.1.4'
O O 0.0106 0.0060 'International Tables Vol C Tables 4.2.6.8 and 6.1.1.4'
Cl Cl 0.1484 0.1585 'International Tables Vol C Tables 4.2.6.8 and 6.1.1.4'
U U -9.6767 9.6646 'International Tables Vol C Tables 4.2.6.8 and 6.1.1.4'

loop_
_geom_angle_atom_site_label_1
_geom_angle_atom_site_label_2
_geom_angle_atom_site_label_3
_geom_angle
_geom_angle_site_symmetry_1
_geom_angle_site_symmetry_3
O2 U1 O19 179.0(2) . .
O2 U1 N2 65.3(2) . .
O19 U1 N2 114.5(2) . .
O2 U1 N1 114.4(2) . .
O19 U1 N1 65.4(2) . .
N2 U1 N1 160.2(2) . .
O2 U1 Cl3 89.30(16) . .
O19 U1 Cl3 89.71(16) . .
N2 U1 Cl3 78.69(16) . .
N1 U1 Cl3 81.56(16) . .
O2 U1 Cl2 81.61(15) . .
O19 U1 Cl2 99.21(15) . .
N2 U1 Cl2 124.75(16) . .
N1 U1 Cl2 73.18(15) . .
Cl3 U1 Cl2 146.42(7) . .
O2 U1 Cl1 98.27(15) . .
O19 U1 Cl1 82.56(15) . .
N2 U1 Cl1 72.62(16) . .
N1 U1 Cl1 125.49(16) . .
Cl3 U1 Cl1 143.70(7) . .
Cl2 U1 Cl1 69.84(6) . .
U1 Cl1 U1 109.76(9) 2_655 .
U1 Cl2 U1 110.55(9) . 2_655
C40 O2 U1 131.0(5) . .
C30 O19 U1 129.3(5) . .
C31 N1 C10 122.1(7) . .
C31 N1 U1 115.4(5) . .
C10 N1 U1 122.5(5) . .
C41 N2 C20 122.5(7) . .
C41 N2 U1 114.9(5) . .
C20 N2 U1 122.6(5) . .
N1 C10 C11 112.0(7) . .
N1 C10 C13 107.1(6) . .
C11 C10 C13 106.3(7) . .
N1 C10 C12 110.9(7) . .
C11 C10 C12 112.3(7) . .
C13 C10 C12 107.8(7) . .
C10 C11 C14 110.5(7) . .
C10 C11 H11A 109.50 . .
C14 C11 H11A 109.50 . .
C10 C11 H11B 109.50 . .
C14 C11 H11B 109.50 . .
H11A C11 H11B 108.10 . .
C16 C12 C10 109.6(7) . .
C16 C12 H12A 109.70 . .
C10 C12 H12A 109.70 . .
C16 C12 H12B 109.70 . .
C10 C12 H12B 109.70 . .
H12A C12 H12B 108.20 . .
C10 C13 C19 110.5(7) . .
C10 C13 H13A 109.50 . .
C19 C13 H13A 109.50 . .
C10 C13 H13B 109.50 . .
C19 C13 H13B 109.50 . .
H13A C13 H13B 108.10 . .
C18 C14 C15 110.8(8) . .
C18 C14 C11 108.8(7) . .
C15 C14 C11 108.4(7) . .
C18 C14 H14 109.60 . .
C15 C14 H14 109.60 . .
C11 C14 H14 109.60 . .
C14 C15 C16 110.1(7) . .
C14 C15 H15A 109.60 . .
C16 C15 H15A 109.60 . .
C14 C15 H15B 109.60 . .
C16 C15 H15B 109.60 . .
H15A C15 H15B 108.20 . .
C17 C16 C15 109.3(8) . .
C17 C16 C12 109.0(7) . .
C15 C16 C12 108.0(7) . .
C17 C16 H16 110.20 . .
C15 C16 H16 110.20 . .
C12 C16 H16 110.20 . .
C19 C17 C16 110.0(7) . .
C19 C17 H17A 109.70 . .
C16 C17 H17A 109.70 . .
C19 C17 H17B 109.70 . .
C16 C17 H17B 109.70 . .
H17A C17 H17B 108.20 . .
C19 C18 C14 109.1(7) . .
C19 C18 H18A 109.90 . .
C14 C18 H18A 109.90 . .
C19 C18 H18B 109.90 . .
C14 C18 H18B 109.90 . .
H18A C18 H18B 108.30 . .
C17 C19 C18 110.6(8) . .
C17 C19 C13 109.9(8) . .
C18 C19 C13 109.1(7) . .
C17 C19 H19 109.10 . .
C18 C19 H19 109.10 . .
C13 C19 H19 109.10 . .
N2 C20 C22 107.0(7) . .
N2 C20 C23 111.8(7) . .
C22 C20 C23 108.2(7) . .
N2 C20 C21 112.1(7) . .
C22 C20 C21 106.3(7) . .
C23 C20 C21 111.2(7) . .
C24 C21 C20 109.9(8) . .
C24 C21 H21A 109.70 . .
C20 C21 H21A 109.70 . .
C24 C21 H21B 109.70 . .
C20 C21 H21B 109.70 . .
H21A C21 H21B 108.20 . .
C20 C22 C28 111.3(7) . .
C20 C22 H22A 109.40 . .
C28 C22 H22A 109.40 . .
C20 C22 H22B 109.40 . .
C28 C22 H22B 109.40 . .
H22A C22 H22B 108.00 . .
C26 C23 C20 110.3(8) . .
C26 C23 H23A 109.60 . .
C20 C23 H23A 109.60 . .
C26 C23 H23B 109.60 . .
C20 C23 H23B 109.60 . .
H23A C23 H23B 108.10 . .
C29 C24 C21 109.4(8) . .
C29 C24 C25 109.9(9) . .
C21 C24 C25 109.6(8) . .
C29 C24 H24 109.30 . .
C21 C24 H24 109.30 . .
C25 C24 H24 109.30 . .
C24 C25 C26 110.6(8) . .
C24 C25 H25A 109.50 . .
C26 C25 H25A 109.50 . .
C24 C25 H25B 109.50 . .
C26 C25 H25B 109.50 . .
H25A C25 H25B 108.10 . .
C27 C26 C23 108.9(8) . .
C27 C26 C25 110.1(8) . .
C23 C26 C25 107.8(8) . .
C27 C26 H26 110.00 . .
C23 C26 H26 110.00 . .
C25 C26 H26 110.00 . .
C26 C27 C28 111.7(8) . .
C26 C27 H27A 109.30 . .
C28 C27 H27A 109.30 . .
C26 C27 H27B 109.30 . .
C28 C27 H27B 109.30 . .
H27A C27 H27B 107.90 . .
C27 C28 C29 110.2(8) . .
C27 C28 C22 107.7(7) . .
C29 C28 C22 107.8(8) . .
C27 C28 H28 110.40 . .
C29 C28 H28 110.40 . .
C22 C28 H28 110.40 . .
C24 C29 C28 109.5(8) . .
C24 C29 H29A 109.80 . .
C28 C29 H29A 109.80 . .
C24 C29 H29B 109.80 . .
C28 C29 H29B 109.80 . .
H29A C29 H29B 108.20 . .
O19 C30 C35 122.4(7) . .
O19 C30 C31 116.7(7) . .
C35 C30 C31 120.9(7) . .
N1 C31 C32 129.6(8) . .
N1 C31 C30 113.1(7) . .
C32 C31 C30 117.3(8) . .
C33 C32 C31 122.6(8) . .
C33 C32 H32 118.70 . .
C31 C32 H32 118.70 . .
C32 C33 C34 118.4(8) . .
C32 C33 C37 122.8(8) . .
C34 C33 C37 118.8(8) . .
C35 C34 C33 123.2(8) . .
C35 C34 H34 118.40 . .
C33 C34 H34 118.40 . .
C34 C35 C30 117.5(7) . .
C34 C35 C36 122.1(7) . .
C30 C35 C36 120.4(7) . .
C362 C36 C361 110.2(8) . .
C362 C36 C363 109.2(7) . .
C361 C36 C363 107.2(7) . .
C362 C36 C35 109.9(7) . .
C361 C36 C35 109.2(7) . .
C363 C36 C35 111.1(7) . .
C371 C37 C33 109.2(7) . .
C371 C37 C372 109.7(8) . .
C33 C37 C372 110.0(8) . .
C371 C37 C373 109.7(8) . .
C33 C37 C373 111.5(7) . .
C372 C37 C373 106.6(8) . .
O2 C40 C45 123.8(7) . .
O2 C40 C41 114.2(8) . .
C45 C40 C41 122.0(8) . .
N2 C41 C42 128.1(8) . .
N2 C41 C40 114.4(7) . .
C42 C41 C40 117.5(8) . .
C43 C42 C41 120.6(9) . .
C43 C42 H42 119.70 . .
C41 C42 H42 119.70 . .
C42 C43 C44 118.1(8) . .
C42 C43 C47 122.4(8) . .
C44 C43 C47 119.5(8) . .
C45 C44 C43 125.5(8) . .
C45 C44 H44 117.20 . .
C43 C44 H44 117.20 . .
C44 C45 C40 116.3(8) . .
C44 C45 C46 122.7(8) . .
C40 C45 C46 121.0(7) . .
C45 C46 C462 111.2(7) . .
C45 C46 C463 110.8(7) . .
C462 C46 C463 108.4(7) . .
C45 C46 C461 108.0(7) . .
C462 C46 C461 110.4(8) . .
C463 C46 C461 108.0(8) . .
C471 C47 C43 111.3(8) . .
C471 C47 C472 108.0(9) . .
C43 C47 C472 108.3(8) . .
C471 C47 C473 110.4(10) . .
C43 C47 C473 109.1(8) . .
C472 C47 C473 109.7(9) . .
C36 C361 H36A 109.50 . .
C36 C361 H36B 109.50 . .
H36A C361 H36B 109.50 . .
C36 C361 H36C 109.50 . .
H36A C361 H36C 109.50 . .
H36B C361 H36C 109.50 . .
C36 C362 H36D 109.50 . .
C36 C362 H36E 109.50 . .
H36D C362 H36E 109.50 . .
C36 C362 H36F 109.50 . .
H36D C362 H36F 109.50 . .
H36E C362 H36F 109.50 . .
C36 C363 H36G 109.50 . .
C36 C363 H36H 109.50 . .
H36G C363 H36H 109.50 . .
C36 C363 H36I 109.50 . .
H36G C363 H36I 109.50 . .
H36H C363 H36I 109.50 . .
C37 C371 H37A 109.50 . .
C37 C371 H37B 109.50 . .
H37A C371 H37B 109.50 . .
C37 C371 H37C 109.50 . .
H37A C371 H37C 109.50 . .
H37B C371 H37C 109.50 . .
C37 C372 H37D 109.50 . .
C37 C372 H37E 109.50 . .
H37D C372 H37E 109.50 . .
C37 C372 H37F 109.50 . .
H37D C372 H37F 109.50 . .
H37E C372 H37F 109.50 . .
C37 C373 H37G 109.50 . .
C37 C373 H37H 109.50 . .
H37G C373 H37H 109.50 . .
C37 C373 H37I 109.50 . .
H37G C373 H37I 109.50 . .
H37H C373 H37I 109.50 . .
C46 C461 H46A 109.50 . .
C46 C461 H46B 109.50 . .
H46A C461 H46B 109.50 . .
C46 C461 H46C 109.50 . .
H46A C461 H46C 109.50 . .
H46B C461 H46C 109.50 . .
C46 C462 H46D 109.50 . .
C46 C462 H46E 109.50 . .
H46D C462 H46E 109.50 . .
C46 C462 H46F 109.50 . .
H46D C462 H46F 109.50 . .
H46E C462 H46F 109.50 . .
C46 C463 H46G 109.50 . .
C46 C463 H46H 109.50 . .
H46G C463 H46H 109.50 . .
C46 C463 H46I 109.50 . .
H46G C463 H46I 109.50 . .
H46H C463 H46I 109.50 . .
C47 C471 H47A 109.50 . .
C47 C471 H47B 109.50 . .
H47A C471 H47B 109.50 . .
C47 C471 H47C 109.50 . .
H47A C471 H47C 109.50 . .
H47B C471 H47C 109.50 . .
C47 C472 H47D 109.50 . .
C47 C472 H47E 109.50 . .
H47D C472 H47E 109.50 . .
C47 C472 H47F 109.50 . .
H47D C472 H47F 109.50 . .
H47E C472 H47F 109.50 . .
C47 C473 H47G 109.50 . .
C47 C473 H47H 109.50 . .
H47G C473 H47H 109.50 . .
C47 C473 H47I 109.50 . .
H47G C473 H47I 109.50 . .
H47H C473 H47I 109.50 . .
C912 C911 H91A 109.50 . .
C912 C911 H91B 109.50 . .
H91A C911 H91B 109.50 . .
C912 C911 H91C 109.50 . .
H91A C911 H91C 109.50 . .
H91B C911 H91C 109.50 . .
C911 C912 C913 136(2) . .
C911 C912 H91D 103.10 . .
C913 C912 H91D 103.10 . .
C911 C912 H91E 103.10 . .
C913 C912 H91E 103.10 . .
H91D C912 H91E 105.10 . .
C912 C913 C914 113(2) . .
C912 C913 H91F 108.90 . .
C914 C913 H91F 108.90 . .
C912 C913 H91G 108.90 . .
C914 C913 H91G 108.90 . .
H91F C913 H91G 107.70 . .
C915 C914 C913 75(2) . .
C915 C914 H91H 115.90 . .
C913 C914 H91H 115.90 . .
C915 C914 H91I 115.90 . .
C913 C914 H91I 115.90 . .
H91H C914 H91I 112.90 . .
C914 C915 H91J 109.50 . .
C914 C915 H91K 109.50 . .
H91J C915 H91K 109.50 . .
C914 C915 H91L 109.50 . .
H91J C915 H91L 109.50 . .
H91K C915 H91L 109.50 . .
C922 C921 H92A 109.50 . .
C922 C921 H92B 109.50 . .
H92A C921 H92B 109.50 . .
C922 C921 H92C 109.50 . .
H92A C921 H92C 109.50 . .
H92B C921 H92C 109.50 . .
C921 C922 C923 131(3) . .
C921 C922 H92D 104.50 . .
C923 C922 H92D 104.50 . .
C921 C922 H92E 104.50 . .
C923 C922 H92E 104.50 . .
H92D C922 H92E 105.60 . .
C924 C923 C922 111(3) . .
C924 C923 H92F 109.40 . .
C922 C923 H92F 109.40 . .
C924 C923 H92G 109.40 . .
C922 C923 H92G 109.40 . .
H92F C923 H92G 108.00 . .
C925 C924 C923 76(2) . .
C925 C924 H92H 115.80 . .
C923 C924 H92H 115.80 . .
C925 C924 H92I 115.80 . .
C923 C924 H92I 115.80 . .
H92H C924 H92I 112.80 . .
C924 C925 H92J 109.50 . .
C924 C925 H92K 109.50 . .
H92J C925 H92K 109.50 . .
C924 C925 H92L 109.50 . .
H92J C925 H92L 109.50 . .
H92K C925 H92L 109.50 . .

loop_
_geom_bond_atom_site_label_1
_geom_bond_atom_site_label_2
_geom_bond_distance
_geom_bond_site_symmetry_2
U1 O2 2.150(6) .
U1 O19 2.151(6) .
U1 N2 2.563(7) .
U1 N1 2.568(7) .
U1 Cl3 2.636(2) .
U1 Cl2 2.8037(16) .
U1 Cl1 2.8172(16) .
Cl1 U1 2.8172(16) 2_655
Cl2 U1 2.8037(16) 2_655
O2 C40 1.332(10) .
O19 C30 1.337(9) .
N1 C31 1.341(10) .
N1 C10 1.499(10) .
N2 C41 1.347(10) .
N2 C20 1.490(10) .
C10 C11 1.519(11) .
C10 C13 1.530(12) .
C10 C12 1.555(11) .
C11 C14 1.546(11) .
C11 H11A 0.9900 .
C11 H11B 0.9900 .
C12 C16 1.552(11) .
C12 H12A 0.9900 .
C12 H12B 0.9900 .
C13 C19 1.550(11) .
C13 H13A 0.9900 .
C13 H13B 0.9900 .
C14 C18 1.520(12) .
C14 C15 1.545(12) .
C14 H14 1.0000 .
C15 C16 1.546(12) .
C15 H15A 0.9900 .
C15 H15B 0.9900 .
C16 C17 1.544(13) .
C16 H16 1.0000 .
C17 C19 1.507(13) .
C17 H17A 0.9900 .
C17 H17B 0.9900 .
C18 C19 1.511(12) .
C18 H18A 0.9900 .
C18 H18B 0.9900 .
C19 H19 1.0000 .
C20 C22 1.533(12) .
C20 C23 1.540(12) .
C20 C21 1.540(12) .
C21 C24 1.525(12) .
C21 H21A 0.9900 .
C21 H21B 0.9900 .
C22 C28 1.550(11) .
C22 H22A 0.9900 .
C22 H22B 0.9900 .
C23 C26 1.535(12) .
C23 H23A 0.9900 .
C23 H23B 0.9900 .
C24 C29 1.518(13) .
C24 C25 1.527(14) .
C24 H24 1.0000 .
C25 C26 1.543(14) .
C25 H25A 0.9900 .
C25 H25B 0.9900 .
C26 C27 1.486(14) .
C26 H26 1.0000 .
C27 C28 1.530(13) .
C27 H27A 0.9900 .
C27 H27B 0.9900 .
C28 C29 1.533(13) .
C28 H28 1.0000 .
C29 H29A 0.9900 .
C29 H29B 0.9900 .
C30 C35 1.414(11) .
C30 C31 1.446(11) .
C31 C32 1.415(11) .
C32 C33 1.355(12) .
C32 H32 0.9500 .
C33 C34 1.420(12) .
C33 C37 1.531(12) .
C34 C35 1.383(12) .
C34 H34 0.9500 .
C35 C36 1.558(11) .
C36 C362 1.529(12) .
C36 C361 1.535(12) .
C36 C363 1.551(12) .
C37 C371 1.522(13) .
C37 C372 1.536(13) .
C37 C373 1.538(13) .
C40 C45 1.390(12) .
C40 C41 1.465(11) .
C41 C42 1.436(12) .
C42 C43 1.368(12) .
C42 H42 0.9500 .
C43 C44 1.428(12) .
C43 C47 1.538(13) .
C44 C45 1.364(12) .
C44 H44 0.9500 .
C45 C46 1.522(11) .
C46 C462 1.522(13) .
C46 C463 1.533(12) .
C46 C461 1.536(13) .
C47 C471 1.534(14) .
C47 C472 1.538(15) .
C47 C473 1.539(14) .
C361 H36A 0.9800 .
C361 H36B 0.9800 .
C361 H36C 0.9800 .
C362 H36D 0.9800 .
C362 H36E 0.9800 .
C362 H36F 0.9800 .
C363 H36G 0.9800 .
C363 H36H 0.9800 .
C363 H36I 0.9800 .
C371 H37A 0.9800 .
C371 H37B 0.9800 .
C371 H37C 0.9800 .
C372 H37D 0.9800 .
C372 H37E 0.9800 .
C372 H37F 0.9800 .
C373 H37G 0.9800 .
C373 H37H 0.9800 .
C373 H37I 0.9800 .
C461 H46A 0.9800 .
C461 H46B 0.9800 .
C461 H46C 0.9800 .
C462 H46D 0.9800 .
C462 H46E 0.9800 .
C462 H46F 0.9800 .
C463 H46G 0.9800 .
C463 H46H 0.9800 .
C463 H46I 0.9800 .
C471 H47A 0.9800 .
C471 H47B 0.9800 .
C471 H47C 0.9800 .
C472 H47D 0.9800 .
C472 H47E 0.9800 .
C472 H47F 0.9800 .
C473 H47G 0.9800 .
C473 H47H 0.9800 .
C473 H47I 0.9800 .
C911 C912 1.531(15) .
C911 H91A 0.9800 .
C911 H91B 0.9800 .
C911 H91C 0.9800 .
C912 C913 1.535(16) .
C912 H91D 0.9900 .
C912 H91E 0.9900 .
C913 C914 1.538(16) .
C913 H91F 0.9900 .
C913 H91G 0.9900 .
C914 C915 1.529(16) .
C914 H91H 0.9900 .
C914 H91I 0.9900 .
C915 H91J 0.9800 .
C915 H91K 0.9800 .
C915 H91L 0.9800 .
C921 C922 1.545(15) .
C921 H92A 0.9800 .
C921 H92B 0.9800 .
C921 H92C 0.9800 .
C922 C923 1.546(16) .
C922 H92D 0.9900 .
C922 H92E 0.9900 .
C923 C924 1.541(17) .
C923 H92F 0.9900 .
C923 H92G 0.9900 .
C924 C925 1.532(17) .
C924 H92H 0.9900 .
C924 H92I 0.9900 .
C925 H92J 0.9800 .
C925 H92K 0.9800 .
C925 H92L 0.9800 .

loop_
_geom_torsion_atom_site_label_1
_geom_torsion_atom_site_label_2
_geom_torsion_atom_site_label_3
_geom_torsion_atom_site_label_4
_geom_torsion
_geom_torsion_site_symmetry_4
O2 U1 Cl1 U1 77.85(14) 2_655
O19 U1 Cl1 U1 -102.70(15) 2_655
N2 U1 Cl1 U1 138.68(15) 2_655
N1 U1 Cl1 U1 -50.17(18) 2_655
Cl3 U1 Cl1 U1 178.04(9) 2_655
Cl2 U1 Cl1 U1 0.0 2_655
O2 U1 Cl2 U1 -102.06(15) 2_655
O19 U1 Cl2 U1 78.51(14) 2_655
N2 U1 Cl2 U1 -50.07(18) 2_655
N1 U1 Cl2 U1 139.22(16) 2_655
Cl3 U1 Cl2 U1 -177.91(9) 2_655
Cl1 U1 Cl2 U1 0.0 2_655
O19 U1 O2 C40 -84(11) .
N2 U1 O2 C40 -4.3(6) .
N1 U1 O2 C40 -162.5(7) .
Cl3 U1 O2 C40 -82.1(7) .
Cl2 U1 O2 C40 130.3(7) .
Cl1 U1 O2 C40 62.2(7) .
O2 U1 O19 C30 -81(11) .
N2 U1 O19 C30 -160.5(6) .
N1 U1 O19 C30 -2.3(6) .
Cl3 U1 O19 C30 -83.1(6) .
Cl2 U1 O19 C30 64.4(6) .
Cl1 U1 O19 C30 132.4(6) .
O2 U1 N1 C31 -178.6(5) .
O19 U1 N1 C31 2.5(5) .
N2 U1 N1 C31 96.8(8) .
Cl3 U1 N1 C31 96.1(6) .
Cl2 U1 N1 C31 -106.3(6) .
Cl1 U1 N1 C31 -57.4(6) .
O2 U1 N1 C10 0.5(6) .
O19 U1 N1 C10 -178.4(6) .
N2 U1 N1 C10 -84.1(8) .
Cl3 U1 N1 C10 -84.8(6) .
Cl2 U1 N1 C10 72.8(6) .
Cl1 U1 N1 C10 121.7(5) .
O2 U1 N2 C41 2.8(6) .
O19 U1 N2 C41 -178.3(6) .
N1 U1 N2 C41 96.6(8) .
Cl3 U1 N2 C41 97.3(6) .
Cl2 U1 N2 C41 -56.3(6) .
Cl1 U1 N2 C41 -105.2(6) .
O2 U1 N2 C20 -177.0(7) .
O19 U1 N2 C20 2.0(7) .
N1 U1 N2 C20 -83.2(9) .
Cl3 U1 N2 C20 -82.5(6) .
Cl2 U1 N2 C20 124.0(6) .
Cl1 U1 N2 C20 75.0(6) .
C31 N1 C10 C11 -62.5(10) .
U1 N1 C10 C11 118.4(6) .
C31 N1 C10 C13 -178.7(7) .
U1 N1 C10 C13 2.2(9) .
C31 N1 C10 C12 63.8(10) .
U1 N1 C10 C12 -115.2(6) .
N1 C10 C11 C14 -178.2(7) .
C13 C10 C11 C14 -61.5(9) .
C12 C10 C11 C14 56.2(9) .
N1 C10 C12 C16 177.5(7) .
C11 C10 C12 C16 -56.3(9) .
C13 C10 C12 C16 60.5(9) .
N1 C10 C13 C19 -179.3(7) .
C11 C10 C13 C19 60.8(9) .
C12 C10 C13 C19 -59.8(9) .
C10 C11 C14 C18 62.5(9) .
C10 C11 C14 C15 -58.1(9) .
C18 C14 C15 C16 -56.9(10) .
C11 C14 C15 C16 62.4(9) .
C14 C15 C16 C17 55.6(9) .
C14 C15 C16 C12 -62.8(9) .
C10 C12 C16 C17 -60.5(9) .
C10 C12 C16 C15 58.2(9) .
C15 C16 C17 C19 -58.1(9) .
C12 C16 C17 C19 59.8(10) .
C15 C14 C18 C19 58.8(10) .
C11 C14 C18 C19 -60.3(10) .
C16 C17 C19 C18 61.4(10) .
C16 C17 C19 C13 -59.2(10) .
C14 C18 C19 C17 -61.2(10) .
C14 C18 C19 C13 59.8(10) .
C10 C13 C19 C17 60.2(10) .
C10 C13 C19 C18 -61.3(10) .
C41 N2 C20 C22 -177.8(8) .
U1 N2 C20 C22 1.9(9) .
C41 N2 C20 C23 64.0(11) .
U1 N2 C20 C23 -116.3(7) .
C41 N2 C20 C21 -61.7(10) .
U1 N2 C20 C21 118.1(7) .
N2 C20 C21 C24 -177.8(7) .
C22 C20 C21 C24 -61.2(9) .
C23 C20 C21 C24 56.2(10) .
N2 C20 C22 C28 -179.0(7) .
C23 C20 C22 C28 -58.5(9) .
C21 C20 C22 C28 61.0(9) .
N2 C20 C23 C26 176.3(7) .
C22 C20 C23 C26 58.9(10) .
C21 C20 C23 C26 -57.5(10) .
C20 C21 C24 C29 62.8(10) .
C20 C21 C24 C25 -57.7(10) .
C29 C24 C25 C26 -58.7(10) .
C21 C24 C25 C26 61.6(10) .
C20 C23 C26 C27 -60.5(11) .
C20 C23 C26 C25 58.8(10) .
C24 C25 C26 C27 57.1(10) .
C24 C25 C26 C23 -61.5(10) .
C23 C26 C27 C28 61.4(10) .
C25 C26 C27 C28 -56.5(9) .
C26 C27 C28 C29 57.6(10) .
C26 C27 C28 C22 -59.7(10) .
C20 C22 C28 C27 58.1(10) .
C20 C22 C28 C29 -60.8(10) .
C21 C24 C29 C28 -61.3(10) .
C25 C24 C29 C28 59.0(10) .
C27 C28 C29 C24 -57.9(10) .
C22 C28 C29 C24 59.3(10) .
U1 O19 C30 C35 -176.5(6) .
U1 O19 C30 C31 1.8(10) .
C10 N1 C31 C32 -2.0(13) .
U1 N1 C31 C32 177.1(7) .
C10 N1 C31 C30 178.4(7) .
U1 N1 C31 C30 -2.5(9) .
O19 C30 C31 N1 0.9(11) .
C35 C30 C31 N1 179.3(7) .
O19 C30 C31 C32 -178.8(7) .
C35 C30 C31 C32 -0.4(12) .
N1 C31 C32 C33 -178.1(9) .
C30 C31 C32 C33 1.5(12) .
C31 C32 C33 C34 -2.4(13) .
C31 C32 C33 C37 178.2(8) .
C32 C33 C34 C35 2.4(13) .
C37 C33 C34 C35 -178.2(8) .
C33 C34 C35 C30 -1.3(13) .
C33 C34 C35 C36 -179.8(8) .
O19 C30 C35 C34 178.6(7) .
C31 C30 C35 C34 0.4(12) .
O19 C30 C35 C36 -2.9(12) .
C31 C30 C35 C36 178.8(7) .
C34 C35 C36 C362 -122.8(9) .
C30 C35 C36 C362 58.8(10) .
C34 C35 C36 C361 116.2(9) .
C30 C35 C36 C361 -62.2(10) .
C34 C35 C36 C363 -1.8(12) .
C30 C35 C36 C363 179.8(8) .
C32 C33 C37 C371 99.7(10) .
C34 C33 C37 C371 -79.6(10) .
C32 C33 C37 C372 -139.8(9) .
C34 C33 C37 C372 40.8(11) .
C32 C33 C37 C373 -21.7(12) .
C34 C33 C37 C373 158.9(8) .
U1 O2 C40 C45 -175.6(6) .
U1 O2 C40 C41 4.9(11) .
C20 N2 C41 C42 -3.0(14) .
U1 N2 C41 C42 177.2(7) .
C20 N2 C41 C40 178.1(7) .
U1 N2 C41 C40 -1.7(9) .
O2 C40 C41 N2 -1.2(11) .
C45 C40 C41 N2 179.2(8) .
O2 C40 C41 C42 179.7(7) .
C45 C40 C41 C42 0.1(13) .
N2 C41 C42 C43 -179.0(9) .
C40 C41 C42 C43 -0.1(13) .
C41 C42 C43 C44 0.5(14) .
C41 C42 C43 C47 178.5(9) .
C42 C43 C44 C45 -1.1(15) .
C47 C43 C44 C45 -179.2(9) .
C43 C44 C45 C40 1.1(15) .
C43 C44 C45 C46 179.8(9) .
O2 C40 C45 C44 179.9(8) .
C41 C40 C45 C44 -0.6(13) .
O2 C40 C45 C46 1.1(13) .
C41 C40 C45 C46 -179.3(8) .
C44 C45 C46 C462 -123.2(10) .
C40 C45 C46 C462 55.5(11) .
C44 C45 C46 C463 -2.6(13) .
C40 C45 C46 C463 176.1(8) .
C44 C45 C46 C461 115.6(10) .
C40 C45 C46 C461 -65.8(11) .
C42 C43 C47 C471 5.2(14) .
C44 C43 C47 C471 -176.8(10) .
C42 C43 C47 C472 123.7(10) .
C44 C43 C47 C472 -58.3(12) .
C42 C43 C47 C473 -116.9(11) .
C44 C43 C47 C473 61.1(13) .
C911 C912 C913 C914 -163(4) .
C912 C913 C914 C915 -164(3) .
C921 C922 C923 C924 127(4) .
C922 C923 C924 C925 100(3) .
